data_7208694
loop_
_publ_author_name
'Thu\'ery, Pierre'

_publ_section_title
;
 Uranyl and mixed uranyl--lanthanide complexes with
 p-sulfonatocalix[4]arene
;
_journal_issue 20
_journal_name_full CrystEngComm
_journal_page_first 6369
_journal_paper_doi 10.1039/c2ce25577d
_journal_volume 14
_journal_year 2012
_chemical_formula_sum 'C36 H45 N2 O18.5 S4 U'
_chemical_formula_weight 1168.01
_space_group_IT_number 2
_symmetry_cell_setting triclinic
_symmetry_space_group_name_Hall '-P 1'
_symmetry_space_group_name_H-M 'P -1'
_atom_sites_solution_hydrogens geom
_atom_sites_solution_primary direct
_atom_sites_solution_secondary difmap
_audit_creation_method SHELXL-97
_cell_angle_alpha 73.176(5)
_cell_angle_beta 89.985(7)
_cell_angle_gamma 89.854(7)
_cell_formula_units_Z 2
_cell_length_a 11.7485(10)
_cell_length_b 11.7636(12)
_cell_length_c 16.8054(18)
_cell_measurement_reflns_used 122894
_cell_measurement_temperature 150(2)
_cell_measurement_theta_max 25.68
_cell_measurement_theta_min 3.03
_cell_volume 2223.2(4)
_computing_cell_refinement 'HKL2000 (Otwinowski & Minor, 1997)'
_computing_data_collection 'COLLECT (Nonius, 1998)'
_computing_data_reduction 'HKL2000 (Otwinowski & Minor, 1997)'
_computing_molecular_graphics 'SHELXTL (Sheldrick, 2008)'
_computing_publication_material 'SHELXTL (Sheldrick, 2008); PLATON (Spek, 2003)'
_computing_structure_refinement 'SHELXL-97 (Sheldrick, 2008)'
_computing_structure_solution 'SHELXS-97 (Sheldrick, 2008)'
_diffrn_ambient_temperature 150(2)
_diffrn_measured_fraction_theta_full 0.998
_diffrn_measured_fraction_theta_max 0.998
_diffrn_measurement_device_type 'Nonius Kappa-CCD area-detector diffractometer'
_diffrn_measurement_method 'two \f and twelve \w scans with 2\% steps (765 frames)'
_diffrn_radiation_monochromator graphite
_diffrn_radiation_source 'fine-focus sealed tube'
_diffrn_radiation_type MoK\a
_diffrn_radiation_wavelength 0.71073
_diffrn_reflns_av_R_equivalents 0.0739
_diffrn_reflns_av_sigmaI/netI 0.0823
_diffrn_reflns_limit_h_max 14
_diffrn_reflns_limit_h_min -14
_diffrn_reflns_limit_k_max 14
_diffrn_reflns_limit_k_min -14
_diffrn_reflns_limit_l_max 20
_diffrn_reflns_limit_l_min -20
_diffrn_reflns_number 122894
_diffrn_reflns_theta_full 25.68
_diffrn_reflns_theta_max 25.68
_diffrn_reflns_theta_min 3.03
_diffrn_standards_decay_% 0
_diffrn_standards_interval_time 0
_diffrn_standards_number 0
_exptl_absorpt_coefficient_mu 3.914
_exptl_absorpt_correction_T_max 0.889
_exptl_absorpt_correction_T_min 0.390
_exptl_absorpt_correction_type multi-scan
_exptl_absorpt_process_details 'SCALEPACK (Otwinowski & Minor, 1997)'
_exptl_crystal_colour 'translucent light yellow'
_exptl_crystal_density_diffrn 1.745
_exptl_crystal_density_method 'not measured'
_exptl_crystal_description platelet
_exptl_crystal_F_000 1158
_exptl_crystal_size_max 0.16
_exptl_crystal_size_mid 0.14
_exptl_crystal_size_min 0.03
_refine_diff_density_max 3.253
_refine_diff_density_min -2.408
_refine_diff_density_rms 0.209
_refine_ls_extinction_method none
_refine_ls_goodness_of_fit_ref 1.117
_refine_ls_hydrogen_treatment constr
_refine_ls_matrix_type full
_refine_ls_number_parameters 566
_refine_ls_number_reflns 8425
_refine_ls_number_restraints 24
_refine_ls_restrained_S_all 1.119
_refine_ls_R_factor_all 0.1020
_refine_ls_R_factor_gt 0.0899
_refine_ls_shift/su_max 0.000
_refine_ls_shift/su_mean 0.000
_refine_ls_structure_factor_coef Fsqd
_refine_ls_weighting_details 'calc w=1/[\s^2^(Fo^2^)+(0.0627P)^2^+45.6804P] where P=(Fo^2^+2Fc^2^)/3'
_refine_ls_weighting_scheme calc
_refine_ls_wR_factor_gt 0.2138
_refine_ls_wR_factor_ref 0.2207
_reflns_number_gt 7232
_reflns_number_total 8425
_reflns_threshold_expression >2sigma(I)
_cod_data_source_file c2ce25577d.txt
_cod_data_source_block 1
_cod_original_formula_sum 'C36 H45 N2 O18.50 S4 U'
_cod_database_code 7208694

loop_
_symmetry_equiv_pos_as_xyz
'x, y, z'
'-x, -y, -z'

loop_
_atom_site_label
_atom_site_type_symbol
_atom_site_fract_x
_atom_site_fract_y
_atom_site_fract_z
_atom_site_U_iso_or_equiv
_atom_site_adp_type
_atom_site_occupancy
_atom_site_symmetry_multiplicity
_atom_site_calc_flag
_atom_site_refinement_flags
U U 0.24916(5) 0.15778(4) 0.26547(3) 0.04184(19) Uani 1 1 d .
S1 S -0.0139(3) 0.2290(3) 0.2830(3) 0.0625(13) Uani 1 1 d .
S2 S -0.6512(3) 0.4265(5) 0.2959(2) 0.0620(12) Uani 1 1 d .
S3 S -0.4629(4) 1.0439(4) 0.2725(4) 0.0695(14) Uani 1 1 d .
S4 S 0.1713(2) 0.8673(2) 0.25581(19) 0.0307(6) Uani 1 1 d .
O1 O 0.2265(13) 0.2503(10) 0.1638(8) 0.083(4) Uani 1 1 d .
O2 O 0.2412(8) 0.0760(9) 0.3691(6) 0.049(2) Uani 1 1 d .
O3 O 0.0298(12) 0.1353(11) 0.2568(9) 0.080(4) Uani 1 1 d U
O4 O 0.0878(12) 0.2745(10) 0.3200(8) 0.073(3) Uani 1 1 d U
O5 O -0.0993(11) 0.1957(13) 0.3526(9) 0.087(4) Uani 1 1 d .
O6 O -0.1897(8) 0.5996(8) -0.0083(6) 0.046(2) Uani 1 1 d .
H6 H -0.1429 0.6650 -0.0054 0.055 Uiso 1 1 d R
O7 O -0.6558(12) 0.3083(12) 0.3060(8) 0.076(3) Uani 1 1 d U
O8 O -0.7698(13) 0.4916(14) 0.2771(9) 0.093(4) Uani 1 1 d .
O9 O -0.6129(11) 0.4564(9) 0.3657(6) 0.065(3) Uani 1 1 d .
O10 O -0.4018(8) 0.6685(8) -0.0066(6) 0.045(2) Uani 1 1 d .
H10 H -0.3393 0.6176 -0.0049 0.054 Uiso 1 1 d R
O11 O -0.5745(10) 1.1182(12) 0.2355(9) 0.078(4) Uani 1 1 d .
O12 O -0.4900(15) 0.9526(14) 0.3341(9) 0.097(5) Uani 1 1 d .
O13 O -0.3810(8) 1.1284(10) 0.2820(7) 0.057(3) Uani 1 1 d .
O14 O -0.3322(8) 0.8882(8) -0.0149(6) 0.045(2) Uani 1 1 d .
H14 H -0.3522 0.8084 -0.0066 0.053 Uiso 1 1 d R
O15 O 0.2149(7) 0.9909(7) 0.2218(6) 0.040(2) Uani 1 1 d .
O16 O 0.1054(8) 0.8567(9) 0.3292(6) 0.049(2) Uani 1 1 d .
O17 O 0.2600(7) 0.7830(8) 0.2651(6) 0.045(2) Uani 1 1 d .
O18 O -0.1186(8) 0.8188(8) -0.0187(5) 0.040(2) Uani 1 1 d .
H18 H -0.1822 0.8447 -0.0024 0.048 Uiso 1 1 d R
O19 O -0.875(3) 0.565(3) 0.3860(19) 0.094(8) Uani 0.50 1 d PU
N1 N 0.650(2) 0.2735(16) 0.4709(13) 0.115(9) Uani 1 1 d .
N2 N -0.1661(19) -0.183(3) 0.4320(12) 0.118(9) Uani 1 1 d .
C1 C -0.0409(10) 0.5291(11) 0.0924(9) 0.037(3) Uani 1 1 d .
C2 C -0.0029(11) 0.4412(11) 0.1611(9) 0.042(3) Uani 1 1 d .
H2 H 0.0703 0.4447 0.1813 0.050 Uiso 1 1 calc R
C3 C -0.0739(11) 0.3478(10) 0.1999(10) 0.049(4) Uani 1 1 d .
C4 C -0.1836(11) 0.3388(11) 0.1718(10) 0.045(3) Uani 1 1 d .
H4 H -0.2299 0.2754 0.1987 0.054 Uiso 1 1 calc R
C5 C -0.2227(10) 0.4261(11) 0.1032(9) 0.040(3) Uani 1 1 d .
C6 C -0.1522(10) 0.5190(11) 0.0635(8) 0.037(3) Uani 1 1 d .
C7 C -0.3423(10) 0.4197(11) 0.0712(9) 0.037(3) Uani 1 1 d .
H7A H -0.3653 0.3371 0.0855 0.045 Uiso 1 1 calc R
H7B H -0.3419 0.4504 0.0111 0.045 Uiso 1 1 calc R
C8 C -0.4305(9) 0.4891(10) 0.1059(7) 0.028(2) Uani 1 1 d .
C9 C -0.4894(10) 0.4281(11) 0.1770(8) 0.035(3) Uani 1 1 d .
H9 H -0.4767 0.3477 0.2026 0.042 Uiso 1 1 calc R
C10 C -0.5679(10) 0.4922(11) 0.2080(8) 0.038(3) Uani 1 1 d .
C11 C -0.5878(10) 0.6146(11) 0.1715(9) 0.039(3) Uani 1 1 d .
H11 H -0.6400 0.6549 0.1951 0.046 Uiso 1 1 calc R
C12 C -0.5293(10) 0.6738(10) 0.1010(8) 0.035(3) Uani 1 1 d .
C13 C -0.4533(9) 0.6088(10) 0.0675(8) 0.032(3) Uani 1 1 d .
C14 C -0.5499(11) 0.8071(10) 0.0611(10) 0.047(4) Uani 1 1 d .
H14A H -0.5425 0.8251 0.0013 0.056 Uiso 1 1 calc R
H14B H -0.6270 0.8266 0.0732 0.056 Uiso 1 1 calc R
C15 C -0.4668(10) 0.8837(10) 0.0925(10) 0.041(3) Uani 1 1 d .
C16 C -0.4951(11) 0.9209(11) 0.1602(11) 0.052(4) Uani 1 1 d .
H16 H -0.5647 0.8983 0.1862 0.062 Uiso 1 1 calc R
C17 C -0.4221(11) 0.9917(12) 0.1910(11) 0.050(4) Uani 1 1 d .
C18 C -0.3153(10) 1.0203(10) 0.1544(9) 0.037(3) Uani 1 1 d .
H18A H -0.2644 1.0639 0.1761 0.045 Uiso 1 1 calc R
C19 C -0.2854(10) 0.9844(10) 0.0870(8) 0.034(3) Uani 1 1 d .
C20 C -0.3620(10) 0.9176(10) 0.0563(8) 0.035(3) Uani 1 1 d .
C21 C -0.1674(10) 1.0169(10) 0.0473(8) 0.035(3) Uani 1 1 d .
H21A H -0.1737 1.0294 -0.0121 0.042 Uiso 1 1 calc R
H21B H -0.1433 1.0912 0.0560 0.042 Uiso 1 1 calc R
C22 C -0.0776(9) 0.9242(10) 0.0814(7) 0.031(2) Uani 1 1 d .
C23 C -0.0064(10) 0.9356(10) 0.1457(8) 0.032(3) Uani 1 1 d .
H23 H -0.0153 0.9993 0.1676 0.038 Uiso 1 1 calc R
C24 C 0.0772(9) 0.8509(10) 0.1764(7) 0.029(2) Uani 1 1 d .
C25 C 0.0915(10) 0.7528(10) 0.1473(8) 0.032(3) Uani 1 1 d .
H25 H 0.1470 0.6962 0.1702 0.039 Uiso 1 1 calc R
C26 C 0.0222(10) 0.7400(10) 0.0837(8) 0.034(3) Uani 1 1 d .
C27 C -0.0584(10) 0.8279(10) 0.0506(7) 0.032(2) Uani 1 1 d .
C28 C 0.0386(11) 0.6316(11) 0.0509(8) 0.037(3) Uani 1 1 d .
H28A H 0.0252 0.6555 -0.0086 0.045 Uiso 1 1 calc R
H28B H 0.1168 0.6044 0.0603 0.045 Uiso 1 1 calc R
C29 C 0.748(4) 0.191(3) 0.501(3) 0.28(4) Uani 1 1 d .
H29A H 0.8113 0.2349 0.5126 0.425 Uiso 1 1 calc R
H29B H 0.7686 0.1541 0.4592 0.425 Uiso 1 1 calc R
H29C H 0.7261 0.1312 0.5510 0.425 Uiso 1 1 calc R
C30 C 0.6726(16) 0.354(2) 0.3890(17) 0.105(9) Uani 1 1 d .
H30A H 0.7486 0.3845 0.3874 0.158 Uiso 1 1 calc R
H30B H 0.6192 0.4186 0.3774 0.158 Uiso 1 1 calc R
H30C H 0.6650 0.3121 0.3481 0.158 Uiso 1 1 calc R
C31 C 0.606(6) 0.334(3) 0.528(2) 0.34(5) Uani 1 1 d .
H31A H 0.6079 0.2816 0.5838 0.517 Uiso 1 1 d R
H31B H 0.5285 0.3575 0.5132 0.517 Uiso 1 1 d R
H31C H 0.6504 0.4036 0.5256 0.517 Uiso 1 1 d R
C32 C 0.555(2) 0.196(2) 0.4587(18) 0.115(9) Uani 1 1 d .
H32A H 0.5830 0.1413 0.4307 0.173 Uiso 1 1 calc R
H32B H 0.4962 0.2446 0.4258 0.173 Uiso 1 1 calc R
H32C H 0.5243 0.1529 0.5118 0.173 Uiso 1 1 calc R
C33 C -0.081(5) -0.287(3) 0.472(2) 0.21(2) Uani 1 1 d .
H33A H -0.0166 -0.2814 0.4361 0.313 Uiso 1 1 calc R
H33B H -0.1190 -0.3615 0.4784 0.313 Uiso 1 1 calc R
H33C H -0.0571 -0.2817 0.5251 0.313 Uiso 1 1 calc R
C34 C -0.104(3) -0.096(3) 0.451(3) 0.178(19) Uani 1 1 d .
H34A H -0.0257 -0.1032 0.4379 0.267 Uiso 1 1 calc R
H34B H -0.1116 -0.1036 0.5093 0.267 Uiso 1 1 calc R
H34C H -0.1324 -0.0193 0.4194 0.267 Uiso 1 1 calc R
C35 C -0.176(2) -0.175(6) 0.3449(16) 0.28(4) Uani 1 1 d .
H35A H -0.2550 -0.1821 0.3314 0.418 Uiso 1 1 calc R
H35B H -0.1337 -0.2387 0.3336 0.418 Uiso 1 1 calc R
H35C H -0.1472 -0.1005 0.3117 0.418 Uiso 1 1 calc R
C36 C -0.267(3) -0.219(6) 0.481(2) 0.31(4) Uani 1 1 d .
H36A H -0.2480 -0.2371 0.5393 0.462 Uiso 1 1 calc R
H36B H -0.2987 -0.2878 0.4703 0.462 Uiso 1 1 calc R
H36C H -0.3220 -0.1554 0.4675 0.462 Uiso 1 1 calc R

loop_
_atom_site_aniso_label
_atom_site_aniso_U_11
_atom_site_aniso_U_22
_atom_site_aniso_U_33
_atom_site_aniso_U_23
_atom_site_aniso_U_13
_atom_site_aniso_U_12
U 0.0679(4) 0.0265(2) 0.0307(3) -0.00767(18) -0.0053(2) -0.0068(2)
S1 0.0273(17) 0.0248(15) 0.121(4) 0.0020(19) 0.0108(19) 0.0018(13)
S2 0.0324(19) 0.106(3) 0.040(2) -0.009(2) -0.0026(15) -0.021(2)
S3 0.056(2) 0.053(2) 0.116(4) -0.050(3) 0.044(3) -0.0181(19)
S4 0.0310(15) 0.0284(13) 0.0337(16) -0.0105(12) -0.0042(12) -0.0015(11)
O1 0.135(12) 0.052(7) 0.060(8) -0.010(6) -0.026(8) -0.010(7)
O2 0.046(6) 0.057(6) 0.042(6) -0.009(5) 0.007(4) -0.023(5)
O3 0.085(7) 0.077(7) 0.085(7) -0.035(6) -0.023(6) 0.018(6)
O4 0.097(7) 0.061(6) 0.063(6) -0.024(5) -0.015(6) 0.002(5)
O5 0.069(9) 0.102(10) 0.079(10) -0.007(8) 0.004(7) 0.014(7)
O6 0.041(5) 0.052(5) 0.049(6) -0.025(5) 0.010(4) -0.018(4)
O7 0.093(7) 0.083(7) 0.058(6) -0.032(5) 0.019(5) -0.027(6)
O8 0.093(11) 0.102(11) 0.075(10) -0.014(8) 0.019(8) -0.031(8)
O9 0.108(9) 0.048(6) 0.039(6) -0.015(5) 0.010(6) 0.021(6)
O10 0.050(6) 0.044(5) 0.034(5) -0.001(4) -0.002(4) -0.011(4)
O11 0.054(7) 0.083(8) 0.115(11) -0.055(8) -0.007(7) 0.006(6)
O12 0.130(13) 0.101(11) 0.067(9) -0.035(8) 0.020(9) 0.030(10)
O13 0.028(5) 0.080(7) 0.074(8) -0.042(6) 0.000(5) -0.016(5)
O14 0.050(6) 0.045(5) 0.032(5) -0.002(4) -0.012(4) -0.010(4)
O15 0.042(5) 0.033(4) 0.047(6) -0.015(4) -0.004(4) -0.007(4)
O16 0.038(5) 0.075(7) 0.037(5) -0.021(5) 0.005(4) -0.018(5)
O17 0.035(5) 0.041(5) 0.065(7) -0.025(5) -0.009(4) 0.011(4)
O18 0.040(5) 0.051(5) 0.030(5) -0.016(4) -0.002(4) -0.011(4)
O19 0.120(12) 0.084(11) 0.083(11) -0.031(9) 0.024(9) 0.005(9)
N1 0.19(2) 0.070(11) 0.087(14) -0.029(10) -0.082(15) 0.046(13)
N2 0.101(15) 0.20(3) 0.053(11) -0.040(14) 0.022(10) -0.070(17)
C1 0.030(6) 0.034(6) 0.055(8) -0.025(6) 0.009(6) -0.009(5)
C2 0.027(6) 0.035(6) 0.071(10) -0.028(7) 0.012(6) 0.000(5)
C3 0.038(7) 0.023(6) 0.092(12) -0.029(7) 0.023(7) 0.003(5)
C4 0.030(7) 0.028(6) 0.083(11) -0.023(7) 0.018(6) -0.011(5)
C5 0.026(6) 0.038(7) 0.067(10) -0.032(7) 0.004(6) -0.002(5)
C6 0.034(7) 0.037(6) 0.047(8) -0.024(6) 0.005(5) -0.002(5)
C7 0.025(6) 0.035(6) 0.059(9) -0.026(6) 0.008(5) -0.007(5)
C8 0.024(6) 0.028(5) 0.034(6) -0.015(5) -0.004(5) -0.003(4)
C9 0.038(7) 0.031(6) 0.041(7) -0.017(5) 0.006(5) 0.003(5)
C10 0.029(6) 0.044(7) 0.038(7) -0.009(6) -0.001(5) -0.019(5)
C11 0.024(6) 0.041(7) 0.058(9) -0.025(6) 0.000(5) 0.001(5)
C12 0.026(6) 0.027(6) 0.052(8) -0.013(5) -0.005(5) -0.003(5)
C13 0.021(6) 0.033(6) 0.040(7) -0.010(5) -0.004(5) -0.004(5)
C14 0.033(7) 0.027(6) 0.079(11) -0.014(6) -0.016(7) 0.003(5)
C15 0.026(6) 0.027(6) 0.069(10) -0.009(6) -0.003(6) 0.000(5)
C16 0.023(6) 0.036(7) 0.101(13) -0.026(8) 0.006(7) -0.007(5)
C17 0.034(7) 0.035(7) 0.093(12) -0.037(8) 0.017(7) -0.011(5)
C18 0.025(6) 0.031(6) 0.058(9) -0.015(6) 0.006(5) -0.008(5)
C19 0.035(7) 0.021(5) 0.040(7) -0.001(5) 0.000(5) 0.001(5)
C20 0.035(7) 0.021(5) 0.045(8) -0.003(5) -0.012(5) 0.004(5)
C21 0.030(6) 0.028(6) 0.043(7) -0.004(5) -0.003(5) -0.008(5)
C22 0.026(6) 0.031(6) 0.033(7) -0.003(5) 0.006(5) -0.008(5)
C23 0.029(6) 0.031(6) 0.037(7) -0.011(5) 0.005(5) -0.011(5)
C24 0.025(6) 0.033(6) 0.034(6) -0.017(5) 0.002(5) -0.009(5)
C25 0.024(6) 0.028(6) 0.044(7) -0.010(5) -0.002(5) -0.003(4)
C26 0.029(6) 0.030(6) 0.048(8) -0.018(5) 0.008(5) -0.010(5)
C27 0.030(6) 0.034(6) 0.032(6) -0.011(5) 0.006(5) -0.011(5)
C28 0.034(7) 0.039(6) 0.044(8) -0.019(6) 0.009(5) -0.009(5)
C29 0.26(5) 0.11(2) 0.41(7) 0.03(3) -0.28(5) 0.02(3)
C30 0.041(10) 0.111(17) 0.14(2) 0.008(16) -0.002(12) 0.004(11)
C31 0.83(14) 0.11(3) 0.12(3) -0.08(2) -0.21(6) 0.14(5)
C32 0.11(2) 0.093(17) 0.13(2) -0.012(16) 0.056(17) 0.019(15)
C33 0.37(7) 0.14(3) 0.11(3) -0.04(2) 0.09(4) -0.12(4)
C34 0.19(3) 0.11(2) 0.26(4) -0.08(3) 0.16(3) -0.07(2)
C35 0.063(16) 0.72(11) 0.050(16) -0.11(3) 0.002(12) 0.01(3)
C36 0.13(3) 0.72(12) 0.14(3) -0.23(5) 0.10(2) -0.24(5)

loop_
_atom_type_symbol
_atom_type_description
_atom_type_scat_dispersion_real
_atom_type_scat_dispersion_imag
_atom_type_scat_source
C C 0.0033 0.0016 'International Tables Vol C Tables 4.2.6.8 and 6.1.1.4'
H H 0.0000 0.0000 'International Tables Vol C Tables 4.2.6.8 and 6.1.1.4'
N N 0.0061 0.0033 'International Tables Vol C Tables 4.2.6.8 and 6.1.1.4'
O O 0.0106 0.0060 'International Tables Vol C Tables 4.2.6.8 and 6.1.1.4'
U U -9.6767 9.6646 'International Tables Vol C Tables 4.2.6.8 and 6.1.1.4'
S S 0.1246 0.1234 'International Tables Vol C Tables 4.2.6.8 and 6.1.1.4'

loop_
_geom_angle_atom_site_label_1
_geom_angle_atom_site_label_2
_geom_angle_atom_site_label_3
_geom_angle
_geom_angle_site_symmetry_1
_geom_angle_site_symmetry_3
O2 U O1 167.4(6) . .
O2 U O11 100.8(5) . 1_645
O1 U O11 91.8(7) . 1_645
O2 U O15 92.0(4) . 1_545
O1 U O15 90.5(4) . 1_545
O11 U O15 80.7(4) 1_645 1_545
O2 U O7 88.9(4) . 1_655
O1 U O7 92.7(5) . 1_655
O11 U O7 81.1(4) 1_645 1_655
O15 U O7 161.7(4) 1_545 1_655
O2 U O3 88.0(4) . .
O1 U O3 80.9(6) . .
O11 U O3 152.1(4) 1_645 .
O15 U O3 72.5(4) 1_545 .
O7 U O3 125.8(4) 1_655 .
O2 U O4 78.8(4) . .
O1 U O4 89.6(6) . .
O11 U O4 155.6(4) 1_645 .
O15 U O4 123.6(3) 1_545 .
O7 U O4 74.5(4) 1_655 .
O3 U O4 51.9(4) . .
O3 S1 O5 115.9(9) . .
O3 S1 O4 104.2(7) . .
O5 S1 O4 104.5(8) . .
O3 S1 C3 113.8(8) . .
O5 S1 C3 108.1(7) . .
O4 S1 C3 109.8(6) . .
O7 S2 O9 114.1(8) . .
O7 S2 O8 114.2(8) . .
O9 S2 O8 103.2(8) . .
O7 S2 C10 108.4(7) . .
O9 S2 C10 111.8(7) . .
O8 S2 C10 104.7(7) . .
O12 S3 O13 121.4(10) . .
O12 S3 O11 109.9(9) . .
O13 S3 O11 106.1(7) . .
O12 S3 C17 107.5(8) . .
O13 S3 C17 108.7(6) . .
O11 S3 C17 101.4(8) . .
O17 S4 O16 114.8(6) . .
O17 S4 O15 111.2(6) . .
O16 S4 O15 110.5(6) . .
O17 S4 C24 108.3(5) . .
O16 S4 C24 107.9(5) . .
O15 S4 C24 103.4(5) . .
S1 O3 U 104.0(7) . .
S1 O4 U 98.2(6) . .
C6 O6 H6 97.6 . .
S2 O7 U 144.6(9) . 1_455
C13 O10 H10 99.3 . .
S3 O11 U 143.7(9) . 1_465
C20 O14 H14 107.3 . .
S4 O15 U 139.3(6) . 1_565
C27 O18 H18 93.1 . .
C31 N1 C30 113(2) . .
C31 N1 C29 116(3) . .
C30 N1 C29 111(3) . .
C31 N1 C32 105(3) . .
C30 N1 C32 105.3(18) . .
C29 N1 C32 105(2) . .
C34 N2 C36 115(3) . .
C34 N2 C35 117(3) . .
C36 N2 C35 116(2) . .
C34 N2 C33 96(3) . .
C36 N2 C33 102(3) . .
C35 N2 C33 107(3) . .
C2 C1 C6 117.9(11) . .
C2 C1 C28 119.1(11) . .
C6 C1 C28 123.0(12) . .
C1 C2 C3 119.9(13) . .
C1 C2 H2 120.0 . .
C3 C2 H2 120.0 . .
C2 C3 C4 122.0(14) . .
C2 C3 S1 117.4(11) . .
C4 C3 S1 120.4(10) . .
C5 C4 C3 118.7(12) . .
C5 C4 H4 120.6 . .
C3 C4 H4 120.6 . .
C6 C5 C4 119.8(12) . .
C6 C5 C7 120.1(13) . .
C4 C5 C7 120.1(12) . .
O6 C6 C5 118.7(11) . .
O6 C6 C1 119.5(11) . .
C5 C6 C1 121.7(13) . .
C5 C7 C8 113.9(10) . .
C5 C7 H7A 108.8 . .
C8 C7 H7A 108.8 . .
C5 C7 H7B 108.8 . .
C8 C7 H7B 108.8 . .
H7A C7 H7B 107.7 . .
C9 C8 C13 120.4(11) . .
C9 C8 C7 117.7(10) . .
C13 C8 C7 122.0(11) . .
C10 C9 C8 117.0(11) . .
C10 C9 H9 121.5 . .
C8 C9 H9 121.5 . .
C9 C10 C11 123.0(12) . .
C9 C10 S2 122.2(10) . .
C11 C10 S2 114.8(10) . .
C12 C11 C10 119.4(11) . .
C12 C11 H11 120.3 . .
C10 C11 H11 120.3 . .
C11 C12 C13 117.9(11) . .
C11 C12 C14 119.8(12) . .
C13 C12 C14 122.3(12) . .
O10 C13 C8 121.1(11) . .
O10 C13 C12 116.7(11) . .
C8 C13 C12 122.2(12) . .
C15 C14 C12 112.4(10) . .
C15 C14 H14A 109.1 . .
C12 C14 H14A 109.1 . .
C15 C14 H14B 109.1 . .
C12 C14 H14B 109.1 . .
H14A C14 H14B 107.9 . .
C16 C15 C20 117.4(12) . .
C16 C15 C14 119.6(12) . .
C20 C15 C14 123.0(14) . .
C15 C16 C17 121.8(13) . .
C15 C16 H16 119.1 . .
C17 C16 H16 119.1 . .
C18 C17 C16 118.9(14) . .
C18 C17 S3 120.2(10) . .
C16 C17 S3 120.8(11) . .
C19 C18 C17 120.3(12) . .
C19 C18 H18A 119.9 . .
C17 C18 H18A 119.9 . .
C18 C19 C20 119.0(12) . .
C18 C19 C21 119.6(11) . .
C20 C19 C21 121.4(12) . .
C15 C20 O14 119.6(11) . .
C15 C20 C19 122.5(13) . .
O14 C20 C19 117.8(12) . .
C22 C21 C19 113.8(10) . .
C22 C21 H21A 108.8 . .
C19 C21 H21A 108.8 . .
C22 C21 H21B 108.8 . .
C19 C21 H21B 108.8 . .
H21A C21 H21B 107.7 . .
C27 C22 C23 117.4(11) . .
C27 C22 C21 123.2(11) . .
C23 C22 C21 119.4(11) . .
C24 C23 C22 119.4(10) . .
C24 C23 H23 120.3 . .
C22 C23 H23 120.3 . .
C23 C24 C25 122.3(10) . .
C23 C24 S4 119.7(8) . .
C25 C24 S4 118.1(9) . .
C26 C25 C24 119.3(11) . .
C26 C25 H25 120.4 . .
C24 C25 H25 120.4 . .
C25 C26 C27 118.2(10) . .
C25 C26 C28 119.3(11) . .
C27 C26 C28 122.5(11) . .
C26 C27 O18 116.8(10) . .
C26 C27 C22 123.4(11) . .
O18 C27 C22 119.8(11) . .
C1 C28 C26 112.8(10) . .
C1 C28 H28A 109.0 . .
C26 C28 H28A 109.0 . .
C1 C28 H28B 109.0 . .
C26 C28 H28B 109.0 . .
H28A C28 H28B 107.8 . .
N1 C29 H29A 109.5 . .
N1 C29 H29B 109.5 . .
H29A C29 H29B 109.5 . .
N1 C29 H29C 109.5 . .
H29A C29 H29C 109.5 . .
H29B C29 H29C 109.5 . .
N1 C30 H30A 109.5 . .
N1 C30 H30B 109.5 . .
H30A C30 H30B 109.5 . .
N1 C30 H30C 109.5 . .
H30A C30 H30C 109.5 . .
H30B C30 H30C 109.5 . .
N1 C31 H31A 109.4 . .
N1 C31 H31B 108.6 . .
H31A C31 H31B 109.5 . .
N1 C31 H31C 110.4 . .
H31A C31 H31C 109.5 . .
H31B C31 H31C 109.5 . .
N1 C32 H32A 109.5 . .
N1 C32 H32B 109.5 . .
H32A C32 H32B 109.5 . .
N1 C32 H32C 109.5 . .
H32A C32 H32C 109.5 . .
H32B C32 H32C 109.5 . .
N2 C33 H33A 109.5 . .
N2 C33 H33B 109.5 . .
H33A C33 H33B 109.5 . .
N2 C33 H33C 109.5 . .
H33A C33 H33C 109.5 . .
H33B C33 H33C 109.5 . .
N2 C34 H34A 109.5 . .
N2 C34 H34B 109.5 . .
H34A C34 H34B 109.5 . .
N2 C34 H34C 109.5 . .
H34A C34 H34C 109.5 . .
H34B C34 H34C 109.5 . .
N2 C35 H35A 109.5 . .
N2 C35 H35B 109.5 . .
H35A C35 H35B 109.5 . .
N2 C35 H35C 109.5 . .
H35A C35 H35C 109.5 . .
H35B C35 H35C 109.5 . .
N2 C36 H36A 109.5 . .
N2 C36 H36B 109.5 . .
H36A C36 H36B 109.5 . .
N2 C36 H36C 109.5 . .
H36A C36 H36C 109.5 . .
H36B C36 H36C 109.5 . .

loop_
_geom_bond_atom_site_label_1
_geom_bond_atom_site_label_2
_geom_bond_distance
_geom_bond_site_symmetry_2
U O2 1.731(10) .
U O1 1.760(12) .
U O11 2.212(12) 1_645
U O15 2.322(8) 1_545
U O7 2.357(12) 1_655
U O3 2.600(14) .
U O4 2.652(13) .
S1 O3 1.396(13) .
S1 O5 1.506(15) .
S1 O4 1.516(13) .
S1 C3 1.807(16) .
S2 O7 1.352(13) .
S2 O9 1.393(12) .
S2 O8 1.575(17) .
S2 C10 1.755(13) .
S3 O12 1.298(16) .
S3 O13 1.427(10) .
S3 O11 1.596(13) .
S3 C17 1.723(15) .
S4 O17 1.413(9) .
S4 O16 1.430(10) .
S4 O15 1.492(9) .
S4 C24 1.785(11) .
O6 C6 1.373(16) .
O6 H6 0.9587 .
O7 U 2.357(12) 1_455
O10 C13 1.381(15) .
O10 H10 0.9414 .
O11 U 2.212(12) 1_465
O14 C20 1.382(16) .
O14 H14 0.9391 .
O15 U 2.322(8) 1_565
O18 C27 1.393(14) .
O18 H18 0.8791 .
N1 C31 1.45(4) .
N1 C30 1.45(3) .
N1 C29 1.49(3) .
N1 C32 1.49(3) .
N2 C34 1.37(3) .
N2 C36 1.44(3) .
N2 C35 1.45(3) .
N2 C33 1.57(5) .
C1 C2 1.38(2) .
C1 C6 1.412(17) .
C1 C28 1.527(16) .
C2 C3 1.385(18) .
C2 H2 0.9300 .
C3 C4 1.387(19) .
C4 C5 1.38(2) .
C4 H4 0.9300 .
C5 C6 1.381(18) .
C5 C7 1.514(17) .
C7 C8 1.533(16) .
C7 H7A 0.9700 .
C7 H7B 0.9700 .
C8 C9 1.388(17) .
C8 C13 1.394(16) .
C9 C10 1.383(18) .
C9 H9 0.9300 .
C10 C11 1.411(18) .
C11 C12 1.374(19) .
C11 H11 0.9300 .
C12 C13 1.394(17) .
C12 C14 1.534(16) .
C14 C15 1.524(17) .
C14 H14A 0.9700 .
C14 H14B 0.9700 .
C15 C16 1.37(2) .
C15 C20 1.380(18) .
C16 C17 1.396(18) .
C16 H16 0.9300 .
C17 C18 1.395(18) .
C18 C19 1.365(18) .
C18 H18A 0.9300 .
C19 C20 1.391(16) .
C19 C21 1.538(17) .
C21 C22 1.504(16) .
C21 H21A 0.9700 .
C21 H21B 0.9700 .
C22 C27 1.393(16) .
C22 C23 1.404(16) .
C23 C24 1.386(17) .
C23 H23 0.9300 .
C24 C25 1.389(16) .
C25 C26 1.386(17) .
C25 H25 0.9300 .
C26 C27 1.393(17) .
C26 C28 1.540(16) .
C28 H28A 0.9700 .
C28 H28B 0.9700 .
C29 H29A 0.9600 .
C29 H29B 0.9600 .
C29 H29C 0.9600 .
C30 H30A 0.9600 .
C30 H30B 0.9600 .
C30 H30C 0.9600 .
C31 H31A 0.9600 .
C31 H31B 0.9600 .
C31 H31C 0.9600 .
C32 H32A 0.9600 .
C32 H32B 0.9600 .
C32 H32C 0.9600 .
C33 H33A 0.9600 .
C33 H33B 0.9600 .
C33 H33C 0.9600 .
C34 H34A 0.9600 .
C34 H34B 0.9600 .
C34 H34C 0.9600 .
C35 H35A 0.9600 .
C35 H35B 0.9600 .
C35 H35C 0.9600 .
C36 H36A 0.9600 .
C36 H36B 0.9600 .
C36 H36C 0.9600 .

loop_
_geom_hbond_atom_site_label_D
_geom_hbond_atom_site_label_H
_geom_hbond_atom_site_label_A
_geom_hbond_distance_DH
_geom_hbond_distance_HA
_geom_hbond_distance_DA
_geom_hbond_angle_DHA
O6 H6 O18 0.96 1.78 2.669(12) 152.6
O18 H18 O14 0.88 1.83 2.643(13) 153.1
O14 H14 O10 0.94 1.75 2.678(13) 170.6
O10 H10 O6 0.94 1.77 2.621(14) 148.3
